data_4509711
loop_
_publ_author_name
'Banerjee, Debasis'
'Borkowski, Lauren A.'
'Kim, Sun Jin'
'Parise, John B.'

_publ_section_title
;
 Synthesis and Structural Characterization of Lithium-Based
 Metal&#x2212;Organic Frameworks
;
_journal_issue 11
_journal_name_full 'Crystal Growth &amp; Design'
_journal_page_first 4922
_journal_paper_doi 10.1021/cg900705c
_journal_volume 9
_journal_year 2009
_chemical_formula_moiety 'C14 H8 Li2 O6 S'
_chemical_formula_sum 'C14 H8 Li2 O6 S'
_chemical_formula_weight 318.14
_chemical_name_systematic
; 
 ? 
;
_space_group_IT_number 14
_symmetry_cell_setting monoclinic
_symmetry_space_group_name_Hall '-P 2yn'
_symmetry_space_group_name_H-M 'P 1 21/n 1'
_atom_sites_solution_hydrogens geom
_atom_sites_solution_primary direct
_atom_sites_solution_secondary difmap
_audit_creation_method SHELXL-97
_cell_angle_alpha 90.00
_cell_angle_beta 96.47(3)
_cell_angle_gamma 90.00
_cell_formula_units_Z 4
_cell_length_a 5.5480(11)
_cell_length_b 23.450(5)
_cell_length_c 10.320(2)
_cell_measurement_temperature 298(2)
_cell_measurement_theta_max 25.02
_cell_measurement_theta_min 1.74
_cell_volume 1334.1(5)
_computing_cell_refinement 'SAINTPLUS (BRUKERAXS, 1998)'
_computing_data_collection 'SMART (BRUKERAXS, 1998)'
_computing_data_reduction 'SAINTPLUS (BRUKERAXS, 1998)'
_computing_molecular_graphics 'Crystalmaker (Crystalmaker, 2006)'
_computing_structure_refinement 'SHELXL-97 (Sheldrick, 1997)'
_computing_structure_solution 'SHELXS-97 (Sheldrick, 1990)'
_diffrn_ambient_temperature 298(2)
_diffrn_measured_fraction_theta_full 0.999
_diffrn_measured_fraction_theta_max 0.999
_diffrn_measurement_device_type 'SMART CCD'
_diffrn_measurement_method 'omega and phi scan'
_diffrn_radiation_monochromator graphite
_diffrn_radiation_source 'fine-focus sealed tube'
_diffrn_radiation_type MoK\a
_diffrn_radiation_wavelength 0.71073
_diffrn_reflns_av_R_equivalents 0.0997
_diffrn_reflns_av_sigmaI/netI 0.1273
_diffrn_reflns_limit_h_max 6
_diffrn_reflns_limit_h_min -6
_diffrn_reflns_limit_k_max 27
_diffrn_reflns_limit_k_min -27
_diffrn_reflns_limit_l_max 12
_diffrn_reflns_limit_l_min -11
_diffrn_reflns_number 7670
_diffrn_reflns_theta_full 25.02
_diffrn_reflns_theta_max 25.02
_diffrn_reflns_theta_min 1.74
_exptl_absorpt_coefficient_mu 0.269
_exptl_absorpt_correction_T_max 0.99
_exptl_absorpt_correction_T_min 0.970
_exptl_absorpt_correction_type multi-scan
_exptl_absorpt_process_details 'SADABS, Sheldrick (2002)'
_exptl_crystal_colour colorless
_exptl_crystal_density_diffrn 1.584
_exptl_crystal_density_method 'not measured'
_exptl_crystal_description needle
_exptl_crystal_F_000 648
_exptl_crystal_size_max 0.16
_exptl_crystal_size_mid 0.08
_exptl_crystal_size_min 0.03
_refine_diff_density_max 0.368
_refine_diff_density_min -0.334
_refine_diff_density_rms 0.084
_refine_ls_extinction_coef 0.020(3)
_refine_ls_extinction_expression Fc^*^=kFc[1+0.001xFc^2^\l^3^/sin(2\q)]^-1/4^
_refine_ls_extinction_method SHELXL
_refine_ls_goodness_of_fit_ref 0.986
_refine_ls_hydrogen_treatment constr
_refine_ls_matrix_type full
_refine_ls_number_parameters 209
_refine_ls_number_reflns 2364
_refine_ls_number_restraints 0
_refine_ls_restrained_S_all 0.986
_refine_ls_R_factor_all 0.1392
_refine_ls_R_factor_gt 0.0607
_refine_ls_shift/su_max 0.000
_refine_ls_shift/su_mean 0.000
_refine_ls_structure_factor_coef Fsqd
_refine_ls_weighting_details 'calc w=1/[\s^2^(Fo^2^)+(0.0723P)^2^+0.0000P] where P=(Fo^2^+2Fc^2^)/3'
_refine_ls_weighting_scheme calc
_refine_ls_wR_factor_gt 0.1257
_refine_ls_wR_factor_ref 0.1572
_reflns_number_gt 1270
_reflns_number_total 2364
_reflns_threshold_expression >2sigma(I)
_cod_data_source_file cg900705csup2.cif
_cod_data_source_block ulmof3
_cod_original_sg_symbol_H-M 'P 21/n'
_cod_database_code 4509711

loop_
_symmetry_equiv_pos_as_xyz
'x, y, z'
'-x+1/2, y+1/2, -z+1/2'
'-x, -y, -z'
'x-1/2, -y-1/2, z-1/2'

loop_
_atom_site_label
_atom_site_type_symbol
_atom_site_fract_x
_atom_site_fract_y
_atom_site_fract_z
_atom_site_U_iso_or_equiv
_atom_site_adp_type
_atom_site_occupancy
_atom_site_symmetry_multiplicity
_atom_site_calc_flag
_atom_site_refinement_flags
S1 S 0.2789(2) 0.15678(5) 0.79711(12) 0.0290(4) Uani 1 1 d .
O1 O 0.6546(5) 0.42377(13) 0.9512(3) 0.0291(8) Uani 1 1 d .
O2 O 0.2884(5) 0.42450(13) 1.0188(3) 0.0281(8) Uani 1 1 d .
O3 O 0.4766(5) -0.00816(14) 1.3263(3) 0.0316(8) Uani 1 1 d .
O4 O 0.4176(6) 0.14294(14) 0.6908(3) 0.0356(9) Uani 1 1 d .
O5 O 0.8509(5) -0.00499(14) 1.2695(3) 0.0367(9) Uani 1 1 d .
O6 O 0.0203(5) 0.15096(14) 0.7787(3) 0.0362(9) Uani 1 1 d .
C1 C 0.6332(8) 0.0098(2) 1.2563(5) 0.0275(12) Uani 1 1 d .
C2 C 0.5503(8) 0.0492(2) 1.1459(4) 0.0268(11) Uani 1 1 d .
C3 C 0.3316(9) 0.0779(2) 1.1416(5) 0.0360(13) Uani 1 1 d .
H3 H 0.2377 0.0748 1.2104 0.043 Uiso 1 1 calc R
C4 C 0.6929(8) 0.0562(2) 1.0447(5) 0.0332(12) Uani 1 1 d .
H4 H 0.8428 0.0381 1.0488 0.040 Uiso 1 1 calc R
C5 C 0.2533(9) 0.1112(2) 1.0349(5) 0.0355(13) Uani 1 1 d .
H5 H 0.1054 0.1301 1.0316 0.043 Uiso 1 1 calc R
C6 C 0.6144(8) 0.0897(2) 0.9379(5) 0.0319(12) Uani 1 1 d .
H6 H 0.7096 0.0941 0.8700 0.038 Uiso 1 1 calc R
C7 C 0.3914(8) 0.11649(19) 0.9342(4) 0.0263(12) Uani 1 1 d .
C8 C 0.3422(8) 0.2276(2) 0.8442(4) 0.0281(12) Uani 1 1 d .
C9 C 0.5366(9) 0.2574(2) 0.8088(5) 0.0418(14) Uani 1 1 d .
H9 H 0.6428 0.2402 0.7571 0.050 Uiso 1 1 calc R
C10 C 0.1855(10) 0.2538(2) 0.9208(6) 0.0526(17) Uani 1 1 d .
H10 H 0.0535 0.2339 0.9459 0.063 Uiso 1 1 calc R
C11 C 0.2252(9) 0.3092(2) 0.9595(5) 0.0479(16) Uani 1 1 d .
H11 H 0.1172 0.3267 1.0096 0.058 Uiso 1 1 calc R
C12 C 0.5742(8) 0.3127(2) 0.8497(5) 0.0396(14) Uani 1 1 d .
H12 H 0.7066 0.3327 0.8251 0.048 Uiso 1 1 calc R
C13 C 0.4204(8) 0.3392(2) 0.9262(4) 0.0267(11) Uani 1 1 d .
C14 C 0.4560(8) 0.3997(2) 0.9690(4) 0.0251(11) Uani 1 1 d .
Li1 Li 0.9561(14) 0.4254(4) 1.0664(8) 0.038(2) Uani 1 1 d .
Li2 Li 1.1472(15) -0.0043(4) 1.3763(8) 0.036(2) Uani 1 1 d .

loop_
_atom_site_aniso_label
_atom_site_aniso_U_11
_atom_site_aniso_U_22
_atom_site_aniso_U_33
_atom_site_aniso_U_23
_atom_site_aniso_U_13
_atom_site_aniso_U_12
S1 0.0333(7) 0.0257(7) 0.0290(7) -0.0003(6) 0.0084(5) -0.0030(6)
O1 0.0263(17) 0.029(2) 0.033(2) -0.0025(16) 0.0078(15) -0.0044(15)
O2 0.0260(17) 0.0245(19) 0.035(2) -0.0020(16) 0.0093(15) -0.0004(14)
O3 0.0317(18) 0.031(2) 0.034(2) 0.0064(16) 0.0081(16) -0.0007(15)
O4 0.048(2) 0.031(2) 0.030(2) -0.0002(16) 0.0175(16) -0.0009(16)
O5 0.0250(18) 0.047(2) 0.038(2) 0.0061(19) 0.0054(16) 0.0026(17)
O6 0.0306(18) 0.032(2) 0.045(2) 0.0005(18) 0.0013(16) -0.0038(16)
C1 0.030(3) 0.025(3) 0.029(3) -0.001(2) 0.007(2) 0.001(2)
C2 0.028(2) 0.030(3) 0.023(3) 0.000(2) 0.001(2) 0.000(2)
C3 0.036(3) 0.040(3) 0.035(3) 0.004(3) 0.015(2) 0.000(3)
C4 0.027(3) 0.035(3) 0.040(3) -0.001(3) 0.012(2) 0.001(2)
C5 0.036(3) 0.038(3) 0.035(3) 0.006(3) 0.014(2) 0.010(3)
C6 0.029(3) 0.034(3) 0.034(3) 0.006(3) 0.012(2) -0.006(2)
C7 0.027(2) 0.024(3) 0.027(3) 0.003(2) 0.001(2) -0.002(2)
C8 0.036(3) 0.024(3) 0.026(3) 0.002(2) 0.011(2) 0.004(2)
C9 0.041(3) 0.032(3) 0.057(4) -0.011(3) 0.028(3) -0.002(3)
C10 0.055(4) 0.036(4) 0.074(4) -0.012(3) 0.037(3) -0.016(3)
C11 0.050(3) 0.034(3) 0.066(4) -0.011(3) 0.035(3) -0.002(3)
C12 0.038(3) 0.029(3) 0.055(4) -0.014(3) 0.020(3) -0.010(2)
C13 0.030(2) 0.025(3) 0.027(3) -0.001(2) 0.009(2) -0.002(2)
C14 0.030(3) 0.025(3) 0.021(3) 0.006(2) 0.005(2) 0.002(2)
Li1 0.038(5) 0.033(5) 0.043(5) -0.002(4) 0.008(4) 0.004(4)
Li2 0.034(4) 0.039(5) 0.037(5) 0.000(4) 0.007(4) 0.008(4)

loop_
_atom_type_symbol
_atom_type_description
_atom_type_scat_dispersion_real
_atom_type_scat_dispersion_imag
_atom_type_scat_source
C C 0.0033 0.0016 'International Tables Vol C Tables 4.2.6.8 and 6.1.1.4'
H H 0.0000 0.0000 'International Tables Vol C Tables 4.2.6.8 and 6.1.1.4'
Li Li -0.0003 0.0001 'International Tables Vol C Tables 4.2.6.8 and 6.1.1.4'
O O 0.0106 0.0060 'International Tables Vol C Tables 4.2.6.8 and 6.1.1.4'
S S 0.1246 0.1234 'International Tables Vol C Tables 4.2.6.8 and 6.1.1.4'

loop_
_geom_angle_atom_site_label_1
_geom_angle_atom_site_label_2
_geom_angle_atom_site_label_3
_geom_angle
_geom_angle_site_symmetry_1
_geom_angle_site_symmetry_3
O6 S1 O4 119.2(2) . .
O6 S1 C8 107.1(2) . .
O4 S1 C8 108.4(2) . .
O6 S1 C7 108.4(2) . .
O4 S1 C7 108.6(2) . .
C8 S1 C7 104.1(2) . .
C14 O1 Li1 128.5(4) . .
C14 O1 Li2 119.0(4) . 4_565
Li1 O1 Li2 101.1(4) . 4_565
C14 O2 Li1 150.4(4) . 1_455
C14 O2 Li2 120.8(4) . 2_657
Li1 O2 Li2 88.3(4) 1_455 2_657
C1 O3 Li1 119.8(4) . 2_647
C1 O3 Li2 149.2(4) . 1_455
Li1 O3 Li2 90.7(4) 2_647 1_455
S1 O4 Li1 137.9(3) . 4_565
C1 O5 Li2 146.7(4) . .
O5 C1 O3 124.3(4) . .
O5 C1 C2 117.7(4) . .
O3 C1 C2 117.9(4) . .
O5 C1 Li1 88.4(3) . 2_647
O3 C1 Li1 36.9(3) . 2_647
C2 C1 Li1 151.4(4) . 2_647
C3 C2 C4 119.3(4) . .
C3 C2 C1 121.2(4) . .
C4 C2 C1 119.5(4) . .
C5 C3 C2 119.8(4) . .
C6 C4 C2 120.8(4) . .
C7 C5 C3 120.4(4) . .
C4 C6 C7 118.7(4) . .
C5 C7 C6 120.9(4) . .
C5 C7 S1 118.9(4) . .
C6 C7 S1 120.2(4) . .
C9 C8 C10 119.4(5) . .
C9 C8 S1 123.2(4) . .
C10 C8 S1 117.4(4) . .
C8 C9 C12 119.8(4) . .
C11 C10 C8 119.8(5) . .
C13 C11 C10 121.4(5) . .
C9 C12 C13 121.4(4) . .
C11 C13 C12 118.1(5) . .
C11 C13 C14 119.9(4) . .
C12 C13 C14 122.0(4) . .
O2 C14 O1 123.3(4) . .
O2 C14 C13 118.8(4) . .
O1 C14 C13 117.9(4) . .
O3 Li1 O1 117.9(4) 2_657 .
O3 Li1 O2 91.5(4) 2_657 1_655
O1 Li1 O2 128.0(5) . 1_655
O3 Li1 O4 107.2(4) 2_657 4_666
O1 Li1 O4 102.8(4) . 4_666
O2 Li1 O4 108.1(4) 1_655 4_666
O3 Li1 Li2 45.1(3) 2_657 2_757
O1 Li1 Li2 139.0(5) . 2_757
O2 Li1 Li2 46.4(3) 1_655 2_757
O4 Li1 Li2 117.6(4) 4_666 2_757
O3 Li1 C1 23.24(17) 2_657 2_657
O1 Li1 C1 102.3(3) . 2_657
O2 Li1 C1 114.6(4) 1_655 2_657
O4 Li1 C1 96.0(3) 4_666 2_657
Li2 Li1 C1 68.3(3) 2_757 2_657
O3 Li1 Li2 86.5(3) 2_657 4_565
O1 Li1 Li2 40.6(2) . 4_565
O2 Li1 Li2 108.6(4) 1_655 4_565
O4 Li1 Li2 140.3(4) 4_666 4_565
Li2 Li1 Li2 98.7(3) 2_757 4_565
C1 Li1 Li2 82.2(3) 2_657 4_565
O5 Li2 O3 128.9(5) . 1_655
O5 Li2 O2 113.8(4) . 2_647
O3 Li2 O2 89.4(3) 1_655 2_647
O5 Li2 O1 102.1(4) . 4_666
O3 Li2 O1 99.4(4) 1_655 4_666
O2 Li2 O1 125.0(4) 2_647 4_666
O5 Li2 Li1 138.4(5) . 2_747
O3 Li2 Li1 44.2(2) 1_655 2_747
O2 Li2 Li1 45.3(2) 2_647 2_747
O1 Li2 Li1 119.3(4) 4_666 2_747
O5 Li2 Li1 140.3(4) . 4_666
O3 Li2 Li1 74.1(3) 1_655 4_666
O2 Li2 Li1 96.0(4) 2_647 4_666
O1 Li2 Li1 38.3(2) 4_666 4_666
Li1 Li2 Li1 81.3(3) 2_747 4_666
O5 Li2 Li2 88.7(4) . 3_758
O3 Li2 Li2 142.4(5) 1_655 3_758
O2 Li2 Li2 72.3(3) 2_647 3_758
O1 Li2 Li2 68.1(3) 4_666 3_758
Li1 Li2 Li2 109.6(4) 2_747 3_758
Li1 Li2 Li2 75.5(3) 4_666 3_758

loop_
_geom_bond_atom_site_label_1
_geom_bond_atom_site_label_2
_geom_bond_distance
_geom_bond_site_symmetry_2
S1 O6 1.432(3) .
S1 O4 1.447(3) .
S1 C8 1.755(5) .
S1 C7 1.756(5) .
O1 C14 1.269(5) .
O1 Li1 1.940(9) .
O1 Li2 2.040(9) 4_565
O2 C14 1.255(5) .
O2 Li1 1.961(8) 1_455
O2 Li2 1.999(9) 2_657
O3 C1 1.263(5) .
O3 Li1 1.923(9) 2_647
O3 Li2 1.956(9) 1_455
O4 Li1 2.080(9) 4_565
O5 C1 1.249(5) .
O5 Li2 1.873(9) .
C1 C2 1.498(6) .
C1 Li1 2.777(9) 2_647
C2 C3 1.385(6) .
C2 C4 1.389(6) .
C3 C5 1.378(7) .
C4 C6 1.383(6) .
C5 C7 1.365(6) .
C6 C7 1.385(6) .
C8 C9 1.369(6) .
C8 C10 1.383(6) .
C9 C12 1.374(7) .
C10 C11 1.369(7) .
C11 C13 1.368(6) .
C12 C13 1.375(6) .
C13 C14 1.493(6) .
Li1 O3 1.923(9) 2_657
Li1 O2 1.961(8) 1_655
Li1 O4 2.080(9) 4_666
Li1 Li2 2.759(12) 2_757
Li1 C1 2.777(9) 2_657
Li1 Li2 3.074(12) 4_565
Li2 O3 1.956(9) 1_655
Li2 O2 1.999(9) 2_647
Li2 O1 2.040(9) 4_666
Li2 Li1 2.759(12) 2_747
Li2 Li1 3.074(12) 4_666
Li2 Li2 3.189(16) 3_758
